data_7239324
loop_
_publ_author_name
'En, Da'
'Guo, Yuan'
'Chen, Bo-Ting'
'Dong, Biao'
'Peng, Meng-Jiao'

_publ_section_title
;
 Coumarin-derived Fe3+-selective fluorescent turn-off chemosensors:
 synthesis, properties, and applications in living cells
;
_journal_issue 1
_journal_name_full 'RSC Adv.'
_journal_page_first 248
_journal_paper_doi 10.1039/C3RA44843F
_journal_volume 4
_journal_year 2014
_chemical_formula_sum 'C14 H15 N O7'
_chemical_formula_weight 309.27
_space_group_IT_number 14
_space_group_name_Hall '-P 2ybc'
_space_group_name_H-M_alt 'P 1 21/c 1'
_symmetry_cell_setting monoclinic
_symmetry_space_group_name_H-M 'P 1 21/c 1'
_atom_sites_solution_hydrogens geom
_atom_sites_solution_primary direct
_atom_sites_solution_secondary difmap
_audit_creation_method SHELXL-97
_cell_angle_alpha 90.00
_cell_angle_beta 107.667(2)
_cell_angle_gamma 90.00
_cell_formula_units_Z 4
_cell_length_a 15.0672(17)
_cell_length_b 6.7903(8)
_cell_length_c 13.0874(15)
_cell_measurement_reflns_used 1096
_cell_measurement_temperature 296(2)
_cell_measurement_theta_max 22.40
_cell_measurement_theta_min 3.32
_cell_volume 1275.8(3)
_computing_cell_refinement 'Bruker SAINT'
_computing_data_collection 'Bruker APEX2'
_computing_data_reduction 'Bruker SAINT'
_computing_molecular_graphics 'Bruker SHELXTL'
_computing_publication_material 'Bruker SHELXTL'
_computing_structure_refinement 'SHELXL-97 (Sheldrick, 2008)'
_computing_structure_solution 'SHELXS-97 (Sheldrick, 2008)'
_diffrn_ambient_temperature 296(2)
_diffrn_measured_fraction_theta_full 0.999
_diffrn_measured_fraction_theta_max 0.999
_diffrn_measurement_device_type 'Bruker APEX-II CCD'
_diffrn_measurement_method '\f and \w scans'
_diffrn_radiation_monochromator graphite
_diffrn_radiation_source 'fine-focus sealed tube'
_diffrn_radiation_type MoK\a
_diffrn_radiation_wavelength 0.71073
_diffrn_reflns_av_R_equivalents 0.0342
_diffrn_reflns_av_sigmaI/netI 0.0395
_diffrn_reflns_limit_h_max 17
_diffrn_reflns_limit_h_min -14
_diffrn_reflns_limit_k_max 8
_diffrn_reflns_limit_k_min -8
_diffrn_reflns_limit_l_max 15
_diffrn_reflns_limit_l_min -15
_diffrn_reflns_number 6207
_diffrn_reflns_theta_full 25.10
_diffrn_reflns_theta_max 25.10
_diffrn_reflns_theta_min 1.42
_exptl_absorpt_coefficient_mu 0.131
_exptl_absorpt_correction_T_max 0.9743
_exptl_absorpt_correction_T_min 0.9693
_exptl_absorpt_correction_type multi-scan
_exptl_absorpt_process_details sadabs
_exptl_crystal_colour yellow
_exptl_crystal_density_diffrn 1.610
_exptl_crystal_density_method 'not measured'
_exptl_crystal_description block
_exptl_crystal_F_000 648
_exptl_crystal_size_max 0.24
_exptl_crystal_size_mid 0.21
_exptl_crystal_size_min 0.20
_refine_diff_density_max 0.228
_refine_diff_density_min -0.244
_refine_diff_density_rms 0.058
_refine_ls_extinction_method none
_refine_ls_goodness_of_fit_ref 1.070
_refine_ls_hydrogen_treatment constr
_refine_ls_matrix_type full
_refine_ls_number_parameters 203
_refine_ls_number_reflns 2273
_refine_ls_number_restraints 0
_refine_ls_restrained_S_all 1.070
_refine_ls_R_factor_all 0.0590
_refine_ls_R_factor_gt 0.0405
_refine_ls_shift/su_max 0.000
_refine_ls_shift/su_mean 0.000
_refine_ls_structure_factor_coef Fsqd
_refine_ls_weighting_details 'calc w=1/[\s^2^(Fo^2^)+(0.0700P)^2^+0.0000P] where P=(Fo^2^+2Fc^2^)/3'
_refine_ls_weighting_scheme calc
_refine_ls_wR_factor_gt 0.1054
_refine_ls_wR_factor_ref 0.1308
_reflns_number_gt 1686
_reflns_number_total 2273
_reflns_threshold_expression >2sigma(I)
_cod_data_source_file c3ra44843f.txt
_cod_data_source_block xb5923
_cod_depositor_comments
;
The following automatic conversions were performed:

data item '_symmetry_cell_setting' value 'Monoclinic' was changed to
'monoclinic' in accordance with the
/home/saulius/struct/COD-crude-data/automatic-downloads/DataCite-retrospective/RSC/depositions/lib/dictionaries/cif_core.dic
dictionary named 'cif_core.dic' version 2.4.2 last updated on
2011-04-26.

Automatic conversion script
Id: cif_fix_values 6909 2019-04-08 15:41:33Z antanas 
;
_cod_original_sg_symbol_H-M 'P2(1)/c  '
_cod_database_code 7239324

loop_
_symmetry_equiv_pos_as_xyz
'x, y, z'
'-x, y+1/2, -z+1/2'
'-x, -y, -z'
'x, -y-1/2, z-1/2'

loop_
_atom_site_label
_atom_site_type_symbol
_atom_site_fract_x
_atom_site_fract_y
_atom_site_fract_z
_atom_site_U_iso_or_equiv
_atom_site_adp_type
_atom_site_occupancy
_atom_site_symmetry_multiplicity
_atom_site_calc_flag
_atom_site_refinement_flags
N1 N 0.77623(12) 0.2638(3) 0.80306(14) 0.0268(4) Uani 1 1 d .
H1A H 0.7430 0.3002 0.8428 0.032 Uiso 1 1 calc R
O1 O 0.19429(10) 0.3504(3) 0.42613(12) 0.0347(4) Uani 1 1 d .
H1 H 0.1758 0.3744 0.4777 0.052 Uiso 1 1 calc R
O2 O 0.48669(10) 0.3810(2) 0.69670(11) 0.0328(4) Uani 1 1 d .
O3 O 0.61561(11) 0.3999(3) 0.82918(12) 0.0421(5) Uani 1 1 d .
O4 O 0.76940(11) 0.1690(3) 0.63505(12) 0.0390(4) Uani 1 1 d .
O5 O 0.86363(12) -0.1047(2) 0.89853(13) 0.0372(4) Uani 1 1 d .
H5 H 0.8719 -0.2170 0.8803 0.056 Uiso 1 1 calc R
O6 O 0.85395(12) 0.4809(2) 0.98500(13) 0.0384(4) Uani 1 1 d .
H6 H 0.8285 0.4736 1.0321 0.058 Uiso 1 1 calc R
O7 O 0.90360(12) 0.5718(2) 0.78882(12) 0.0362(4) Uani 1 1 d .
H7 H 0.8772 0.5919 0.7250 0.054 Uiso 1 1 calc R
C1 C 0.28866(15) 0.3272(3) 0.46030(17) 0.0281(5) Uani 1 1 d .
C2 C 0.33066(15) 0.2609(3) 0.38497(17) 0.0295(5) Uani 1 1 d .
H2 H 0.2947 0.2373 0.3146 0.035 Uiso 1 1 calc R
C3 C 0.42495(16) 0.2307(3) 0.41511(17) 0.0288(5) Uani 1 1 d .
H3 H 0.4526 0.1860 0.3648 0.035 Uiso 1 1 calc R
C4 C 0.48073(15) 0.2666(3) 0.52149(17) 0.0255(5) Uani 1 1 d .
C5 C 0.43568(15) 0.3368(3) 0.59254(16) 0.0258(5) Uani 1 1 d .
C6 C 0.34128(15) 0.3687(3) 0.56441(16) 0.0296(5) Uani 1 1 d .
H6A H 0.3136 0.4168 0.6140 0.036 Uiso 1 1 calc R
C7 C 0.57866(15) 0.2345(3) 0.56033(17) 0.0256(5) Uani 1 1 d .
H7A H 0.6094 0.1866 0.5137 0.031 Uiso 1 1 calc R
C8 C 0.62818(14) 0.2721(3) 0.66364(16) 0.0251(5) Uani 1 1 d .
C9 C 0.58096(15) 0.3522(3) 0.73621(17) 0.0282(5) Uani 1 1 d .
C10 C 0.73133(14) 0.2318(3) 0.69940(17) 0.0256(5) Uani 1 1 d .
C11 C 0.87657(14) 0.2427(3) 0.85555(16) 0.0237(5) Uani 1 1 d .
C12 C 0.90980(15) 0.0314(3) 0.84927(18) 0.0289(5) Uani 1 1 d .
H12A H 0.8983 -0.0047 0.7747 0.035 Uiso 1 1 calc R
H12B H 0.9764 0.0242 0.8845 0.035 Uiso 1 1 calc R
C13 C 0.89335(16) 0.2966(3) 0.97355(17) 0.0300(5) Uani 1 1 d .
H13A H 0.8664 0.1957 1.0075 0.036 Uiso 1 1 calc R
H13B H 0.9598 0.3003 1.0098 0.036 Uiso 1 1 calc R
C14 C 0.93423(15) 0.3730(3) 0.80364(17) 0.0299(5) Uani 1 1 d .
H14A H 0.9987 0.3707 0.8483 0.036 Uiso 1 1 calc R
H14B H 0.9317 0.3176 0.7345 0.036 Uiso 1 1 calc R

loop_
_atom_site_aniso_label
_atom_site_aniso_U_11
_atom_site_aniso_U_22
_atom_site_aniso_U_33
_atom_site_aniso_U_23
_atom_site_aniso_U_13
_atom_site_aniso_U_12
N1 0.0229(10) 0.0323(11) 0.0269(10) -0.0030(8) 0.0101(8) 0.0019(8)
O1 0.0274(9) 0.0444(10) 0.0325(9) 0.0036(8) 0.0093(7) 0.0028(7)
O2 0.0258(9) 0.0500(10) 0.0240(8) -0.0029(7) 0.0097(7) 0.0037(7)
O3 0.0322(9) 0.0683(13) 0.0263(9) -0.0094(8) 0.0095(7) 0.0060(8)
O4 0.0315(9) 0.0554(11) 0.0340(9) -0.0112(8) 0.0158(7) 0.0028(8)
O5 0.0490(11) 0.0226(8) 0.0490(10) 0.0006(8) 0.0282(8) -0.0004(8)
O6 0.0549(11) 0.0296(9) 0.0384(10) -0.0028(7) 0.0258(8) 0.0038(8)
O7 0.0545(11) 0.0259(9) 0.0299(9) 0.0034(7) 0.0156(8) 0.0006(8)
C1 0.0278(12) 0.0265(12) 0.0304(12) 0.0054(10) 0.0093(10) 0.0013(10)
C2 0.0315(13) 0.0305(13) 0.0254(12) 0.0000(10) 0.0067(10) -0.0017(10)
C3 0.0346(13) 0.0268(12) 0.0283(12) -0.0027(10) 0.0143(10) -0.0015(10)
C4 0.0287(12) 0.0228(12) 0.0268(12) 0.0012(9) 0.0112(10) -0.0015(9)
C5 0.0280(12) 0.0275(12) 0.0228(11) 0.0012(9) 0.0088(9) -0.0019(9)
C6 0.0321(13) 0.0337(13) 0.0267(12) 0.0020(10) 0.0143(10) 0.0021(10)
C7 0.0302(12) 0.0221(11) 0.0294(12) -0.0008(9) 0.0164(10) -0.0003(9)
C8 0.0266(12) 0.0236(12) 0.0268(12) 0.0002(9) 0.0110(9) -0.0013(9)
C9 0.0268(12) 0.0333(13) 0.0262(12) 0.0016(10) 0.0106(10) 0.0010(10)
C10 0.0268(12) 0.0238(12) 0.0288(12) 0.0003(9) 0.0124(10) -0.0025(9)
C11 0.0207(11) 0.0240(12) 0.0266(11) 0.0003(9) 0.0076(9) 0.0013(9)
C12 0.0285(12) 0.0266(12) 0.0358(13) 0.0027(10) 0.0159(10) 0.0038(9)
C13 0.0344(13) 0.0285(13) 0.0274(12) -0.0018(10) 0.0096(10) 0.0045(10)
C14 0.0292(12) 0.0289(13) 0.0322(13) 0.0022(10) 0.0103(10) -0.0005(10)

loop_
_atom_type_symbol
_atom_type_description
_atom_type_scat_dispersion_real
_atom_type_scat_dispersion_imag
_atom_type_scat_source
C C 0.0033 0.0016 'International Tables Vol C Tables 4.2.6.8 and 6.1.1.4'
H H 0.0000 0.0000 'International Tables Vol C Tables 4.2.6.8 and 6.1.1.4'
N N 0.0061 0.0033 'International Tables Vol C Tables 4.2.6.8 and 6.1.1.4'
O O 0.0106 0.0060 'International Tables Vol C Tables 4.2.6.8 and 6.1.1.4'

loop_
_geom_angle_atom_site_label_1
_geom_angle_atom_site_label_2
_geom_angle_atom_site_label_3
_geom_angle
C10 N1 C11 126.30(18)
C9 O2 C5 123.01(16)
O1 C1 C6 121.9(2)
O1 C1 C2 117.13(19)
C6 C1 C2 120.9(2)
C3 C2 C1 119.8(2)
C2 C3 C4 120.9(2)
C5 C4 C3 116.9(2)
C5 C4 C7 118.47(19)
C3 C4 C7 124.6(2)
C6 C5 O2 116.84(18)
C6 C5 C4 123.4(2)
O2 C5 C4 119.76(18)
C5 C6 C1 118.0(2)
C8 C7 C4 121.6(2)
C7 C8 C9 119.4(2)
C7 C8 C10 118.65(19)
C9 C8 C10 121.90(19)
O3 C9 O2 114.93(18)
O3 C9 C8 127.4(2)
O2 C9 C8 117.62(18)
O4 C10 N1 123.6(2)
O4 C10 C8 120.13(19)
N1 C10 C8 116.25(18)
N1 C11 C12 111.98(17)
N1 C11 C13 106.29(16)
C12 C11 C13 108.76(17)
N1 C11 C14 112.21(17)
C12 C11 C14 106.16(17)
C13 C11 C14 111.47(17)
O5 C12 C11 111.81(16)
O6 C13 C11 111.87(17)
O7 C14 C11 113.83(17)

loop_
_geom_bond_atom_site_label_1
_geom_bond_atom_site_label_2
_geom_bond_distance
N1 C10 1.337(3)
N1 C11 1.466(3)
O1 C1 1.364(3)
O2 C9 1.370(3)
O2 C5 1.380(2)
O3 C9 1.213(2)
O4 C10 1.230(2)
O5 C12 1.423(2)
O6 C13 1.413(3)
O7 C14 1.421(3)
C1 C6 1.382(3)
C1 C2 1.398(3)
C2 C3 1.370(3)
C3 C4 1.412(3)
C4 C5 1.391(3)
C4 C7 1.424(3)
C5 C6 1.374(3)
C7 C8 1.356(3)
C8 C9 1.454(3)
C8 C10 1.506(3)
C11 C12 1.530(3)
C11 C13 1.532(3)
C11 C14 1.536(3)

loop_
_geom_torsion_atom_site_label_1
_geom_torsion_atom_site_label_2
_geom_torsion_atom_site_label_3
_geom_torsion_atom_site_label_4
_geom_torsion
O1 C1 C2 C3 -178.6(2)
C6 C1 C2 C3 1.9(3)
C1 C2 C3 C4 -0.3(3)
C2 C3 C4 C5 -1.1(3)
C2 C3 C4 C7 178.3(2)
C9 O2 C5 C6 178.49(19)
C9 O2 C5 C4 -2.6(3)
C3 C4 C5 C6 1.0(3)
C7 C4 C5 C6 -178.5(2)
C3 C4 C5 O2 -177.85(18)
C7 C4 C5 O2 2.6(3)
O2 C5 C6 C1 179.45(19)
C4 C5 C6 C1 0.5(3)
O1 C1 C6 C5 178.5(2)
C2 C1 C6 C5 -2.0(3)
C5 C4 C7 C8 -0.5(3)
C3 C4 C7 C8 -180.0(2)
C4 C7 C8 C9 -1.7(3)
C4 C7 C8 C10 179.11(18)
C5 O2 C9 O3 179.48(19)
C5 O2 C9 C8 0.3(3)
C7 C8 C9 O3 -177.2(2)
C10 C8 C9 O3 1.9(4)
C7 C8 C9 O2 1.8(3)
C10 C8 C9 O2 -179.02(18)
C11 N1 C10 O4 4.1(3)
C11 N1 C10 C8 -177.45(18)
C7 C8 C10 O4 1.1(3)
C9 C8 C10 O4 -178.0(2)
C7 C8 C10 N1 -177.37(18)
C9 C8 C10 N1 3.5(3)
C10 N1 C11 C12 -61.6(3)
C10 N1 C11 C13 179.75(18)
C10 N1 C11 C14 57.7(3)
N1 C11 C12 O5 -59.3(2)
C13 C11 C12 O5 57.9(2)
C14 C11 C12 O5 177.95(17)
N1 C11 C13 O6 -52.0(2)
C12 C11 C13 O6 -172.75(17)
C14 C11 C13 O6 70.5(2)
N1 C11 C14 O7 49.0(2)
C12 C11 C14 O7 171.63(17)
C13 C11 C14 O7 -70.1(2)
